data_1514847
loop_
_publ_author_name
'Moore, Jared T.'
'Soldi, Cristian'
'Fettinger, James C.'
'Shaw, Jared T.'

_publ_section_title
;
 Catalytic Alkene Cyclization Reactions for the Stereoselective Synthesis
 of Complex &quot;Terpenoid-like&quot; Heterocycles.
;
_journal_issue 1
_journal_name_full 'Chemical science (Royal Society of Chemistry : 2010)'
_journal_page_first 292
_journal_page_last 296
_journal_paper_doi 10.1039/C2SC21405A
_journal_volume 4
_journal_year 2013
_chemical_formula_moiety 'C31 H33 N3 O7 S'
_chemical_formula_sum 'C31 H33 N3 O7 S'
_chemical_formula_weight 591.66
_chemical_name_systematic
;
?
;
_space_group_IT_number 15
_symmetry_cell_setting monoclinic
_symmetry_space_group_name_Hall '-C 2yc'
_symmetry_space_group_name_H-M 'C 1 2/c 1'
_atom_sites_solution_hydrogens geom
_atom_sites_solution_primary direct
_atom_sites_solution_secondary difmap
_audit_creation_method SHELXL-97
_cell_angle_alpha 90.00
_cell_angle_beta 92.096(2)
_cell_angle_gamma 90.00
_cell_formula_units_Z 8
_cell_length_a 26.759(5)
_cell_length_b 8.5937(14)
_cell_length_c 24.464(4)
_cell_measurement_reflns_used 9103
_cell_measurement_temperature 90(2)
_cell_measurement_theta_max 31.61
_cell_measurement_theta_min 2.22
_cell_volume 5621.9(17)
_computing_cell_refinement 'SAINT (7.68A) (Bruker, 2009)'
_computing_data_collection 'Apex2 (2010-3) (Bruker, 2010)'
_computing_data_reduction 'SAINT (7.68A) (Bruker, 2009)'
_computing_molecular_graphics 'SHELXTL 5.1, XP (Sheldrick, 1994)'
_computing_publication_material SHELXL97
_computing_structure_refinement 'SHELXL-97 (Sheldrick, 2008)'
_computing_structure_solution 'SHELXS-97 (Sheldrick, 2008)'
_diffrn_ambient_temperature 90(2)
_diffrn_measured_fraction_theta_full 1.000
_diffrn_measured_fraction_theta_max 1.000
_diffrn_measurement_device_type 'Bruker SMART APEXII DUO CCD'
_diffrn_measurement_method '\w and \f'
_diffrn_radiation_monochromator graphite
_diffrn_radiation_source 'fine-focus sealed tube'
_diffrn_radiation_type MoK\a
_diffrn_radiation_wavelength 0.71073
_diffrn_reflns_av_R_equivalents 0.0142
_diffrn_reflns_av_sigmaI/netI 0.0118
_diffrn_reflns_limit_h_max 34
_diffrn_reflns_limit_h_min -34
_diffrn_reflns_limit_k_max 11
_diffrn_reflns_limit_k_min -11
_diffrn_reflns_limit_l_max 31
_diffrn_reflns_limit_l_min -31
_diffrn_reflns_number 24881
_diffrn_reflns_theta_full 27.50
_diffrn_reflns_theta_max 27.50
_diffrn_reflns_theta_min 1.52
_exptl_absorpt_coefficient_mu 0.170
_exptl_absorpt_correction_T_max 0.9739
_exptl_absorpt_correction_T_min 0.9374
_exptl_absorpt_correction_type numerical
_exptl_absorpt_process_details 'SADABS 2008/2 (Sheldrick, 2008)'
_exptl_crystal_colour Yellow
_exptl_crystal_density_diffrn 1.398
_exptl_crystal_density_method 'not measured'
_exptl_crystal_description Block
_exptl_crystal_F_000 2496
_exptl_crystal_size_max 0.39
_exptl_crystal_size_mid 0.29
_exptl_crystal_size_min 0.16
_refine_diff_density_max 0.365
_refine_diff_density_min -0.234
_refine_diff_density_rms 0.042
_refine_ls_extinction_method none
_refine_ls_goodness_of_fit_ref 1.052
_refine_ls_hydrogen_treatment refall
_refine_ls_matrix_type full
_refine_ls_number_parameters 511
_refine_ls_number_reflns 6467
_refine_ls_number_restraints 0
_refine_ls_restrained_S_all 1.052
_refine_ls_R_factor_all 0.0328
_refine_ls_R_factor_gt 0.0300
_refine_ls_shift/su_max 0.003
_refine_ls_shift/su_mean 0.000
_refine_ls_structure_factor_coef Fsqd
_refine_ls_weighting_details 'calc w=1/[\s^2^(Fo^2^)+(0.0451P)^2^+4.1380P] where P=(Fo^2^+2Fc^2^)/3'
_refine_ls_weighting_scheme calc
_refine_ls_wR_factor_gt 0.0815
_refine_ls_wR_factor_ref 0.0832
_reflns_number_gt 5941
_reflns_number_total 6467
_reflns_threshold_expression >2sigma(I)
_cod_data_source_file c2sc21405a.txt
_cod_data_source_block jf1975fmi
_cod_depositor_comments
;
The following automatic conversions were performed:

'_symmetry_cell_setting' value 'Monoclinic' changed to 'monoclinic'
according to
/usr/data/users/saulius/automatic-downloads/retrospective/RSC/lib/dictionaries/cif_core.dic
dictionary named 'cif_core.dic' version 2.4.2 from
2011-04-26.

'_exptl_absorpt_correction_type' value 'Numerical'
changed to 'numerical' according to
/usr/data/users/saulius/automatic-downloads/retrospective/RSC/lib/dictionaries/cif_core.dic
dictionary named 'cif_core.dic' version 2.4.2 from 2011-04-26.

Automatic conversion script
Id: cif_fix_values 2281 2013-09-26 08:29:07Z andrius 
;
_cod_original_cell_volume 5621.8(16)
_cod_original_sg_symbol_H-M 'C 2/c'
_cod_database_code 1514847

loop_
_symmetry_equiv_pos_as_xyz
'x, y, z'
'-x, y, -z+1/2'
'x+1/2, y+1/2, z'
'-x+1/2, y+1/2, -z+1/2'
'-x, -y, -z'
'x, -y, z-1/2'
'-x+1/2, -y+1/2, -z'
'x+1/2, -y+1/2, z-1/2'

loop_
_atom_site_label
_atom_site_type_symbol
_atom_site_fract_x
_atom_site_fract_y
_atom_site_fract_z
_atom_site_U_iso_or_equiv
_atom_site_adp_type
_atom_site_occupancy
_atom_site_symmetry_multiplicity
_atom_site_calc_flag
C1 C 0.94876(4) 0.90749(11) 0.11714(4) 0.01343(19) Uani 1 1 d
C2 C 0.95901(4) 0.74049(11) 0.09377(4) 0.01302(18) Uani 1 1 d
H2 H 0.9416(5) 0.6712(15) 0.1196(5) 0.014(3) Uiso 1 1 d
O2 O 0.89473(3) 0.79112(10) -0.06296(3) 0.02494(18) Uani 1 1 d
C3 C 1.01430(4) 0.67779(12) 0.09470(4) 0.01420(19) Uani 1 1 d
C4 C 1.03682(4) 0.70719(13) 0.15298(4) 0.01572(19) Uani 1 1 d
H4 H 1.0185(5) 0.6404(15) 0.1783(5) 0.018(3) Uiso 1 1 d
S4 S 1.102641(9) 0.64371(3) 0.160183(11) 0.02026(8) Uani 1 1 d
C5 C 1.03202(4) 0.87569(13) 0.17092(4) 0.0171(2) Uani 1 1 d
H5A H 1.0506(5) 0.9459(16) 0.1467(5) 0.017(3) Uiso 1 1 d
H5B H 1.0480(5) 0.8907(17) 0.2066(6) 0.022(3) Uiso 1 1 d
C6 C 0.97677(4) 0.91974(13) 0.17324(4) 0.01601(19) Uani 1 1 d
H6A H 0.9742(5) 1.0240(17) 0.1882(6) 0.021(3) Uiso 1 1 d
H6B H 0.9606(5) 0.8487(16) 0.1987(5) 0.018(3) Uiso 1 1 d
C7 C 0.96535(4) 1.04288(12) 0.08031(4) 0.0172(2) Uani 1 1 d
H7A H 0.9509(6) 1.1430(18) 0.0941(6) 0.030(4) Uiso 1 1 d
H7B H 0.9537(5) 1.0320(17) 0.0426(6) 0.022(3) Uiso 1 1 d
H7C H 1.0012(6) 1.0528(17) 0.0811(6) 0.025(3) Uiso 1 1 d
C8 C 1.01203(4) 0.50095(13) 0.08438(4) 0.0184(2) Uani 1 1 d
H8A H 0.9976(5) 0.4747(17) 0.0475(6) 0.025(4) Uiso 1 1 d
H8B H 0.9914(5) 0.4499(17) 0.1118(6) 0.025(3) Uiso 1 1 d
H8C H 1.0453(6) 0.4549(17) 0.0876(6) 0.026(4) Uiso 1 1 d
C9 C 1.04787(4) 0.75132(13) 0.05200(4) 0.0179(2) Uani 1 1 d
H9A H 1.0804(6) 0.7025(19) 0.0543(6) 0.034(4) Uiso 1 1 d
H9B H 1.0523(5) 0.8645(18) 0.0574(6) 0.026(4) Uiso 1 1 d
H9C H 1.0352(5) 0.7319(17) 0.0149(6) 0.024(3) Uiso 1 1 d
C10 C 1.10255(4) 0.55722(12) 0.22620(4) 0.0172(2) Uani 1 1 d
C11 C 1.06887(4) 0.43868(13) 0.23804(5) 0.0220(2) Uani 1 1 d
H11 H 1.0448(5) 0.4015(18) 0.2098(6) 0.026(4) Uiso 1 1 d
C12 C 1.07006(5) 0.37052(14) 0.28969(5) 0.0247(2) Uani 1 1 d
H12 H 1.0468(6) 0.289(2) 0.2977(6) 0.035(4) Uiso 1 1 d
C13 C 1.10552(4) 0.41679(14) 0.32926(5) 0.0235(2) Uani 1 1 d
H13 H 1.1066(6) 0.3672(19) 0.3643(6) 0.033(4) Uiso 1 1 d
C14 C 1.13926(4) 0.53351(14) 0.31765(4) 0.0215(2) Uani 1 1 d
H14 H 1.1640(5) 0.5678(17) 0.3446(6) 0.023(3) Uiso 1 1 d
C15 C 1.13785(4) 0.60426(13) 0.26628(4) 0.0190(2) Uani 1 1 d
H15 H 1.1616(5) 0.6881(18) 0.2583(6) 0.024(3) Uiso 1 1 d
C16 C 0.89127(4) 0.91245(11) 0.12141(4) 0.01354(19) Uani 1 1 d
C17 C 0.86260(4) 0.85740(11) 0.07607(4) 0.01406(19) Uani 1 1 d
N17 N 0.88914(3) 0.81554(10) 0.02875(3) 0.01480(17) Uani 1 1 d
C18 C 0.93423(4) 0.71820(13) 0.03658(4) 0.0175(2) Uani 1 1 d
H18A H 0.9563(5) 0.7473(16) 0.0077(6) 0.020(3) Uiso 1 1 d
H18B H 0.9252(5) 0.6095(18) 0.0301(6) 0.023(3) Uiso 1 1 d
C19 C 0.86358(4) 0.96039(12) 0.16651(4) 0.01488(19) Uani 1 1 d
O19 O 0.88943(3) 1.02352(9) 0.21027(3) 0.01866(16) Uani 1 1 d
C20 C 0.81133(4) 0.94529(12) 0.16659(4) 0.0161(2) Uani 1 1 d
H20 H 0.7938(5) 0.9772(17) 0.1979(6) 0.023(3) Uiso 1 1 d
C21 C 0.78543(4) 0.88300(12) 0.12148(4) 0.01570(19) Uani 1 1 d
O21 O 0.73460(3) 0.86198(9) 0.11881(3) 0.01919(16) Uani 1 1 d
C22 C 0.81085(4) 0.83845(12) 0.07532(4) 0.01585(19) Uani 1 1 d
H22 H 0.7937(5) 0.7934(16) 0.0436(6) 0.020(3) Uiso 1 1 d
C23 C 0.86184(4) 1.07547(15) 0.25584(5) 0.0228(2) Uani 1 1 d
H23A H 0.8374(5) 1.1530(18) 0.2446(6) 0.024(4) Uiso 1 1 d
H23B H 0.8874(5) 1.1211(17) 0.2817(6) 0.025(4) Uiso 1 1 d
H23C H 0.8453(6) 0.9870(19) 0.2727(6) 0.030(4) Uiso 1 1 d
C24 C 0.70804(4) 0.88859(14) 0.16785(5) 0.0214(2) Uani 1 1 d
H24A H 0.7214(5) 0.8212(18) 0.1980(6) 0.027(4) Uiso 1 1 d
H24B H 0.6745(6) 0.8633(17) 0.1577(6) 0.024(3) Uiso 1 1 d
H24C H 0.7096(5) 0.9968(18) 0.1782(6) 0.023(3) Uiso 1 1 d
C25 C 0.87555(4) 0.85337(12) -0.02369(4) 0.0165(2) Uani 1 1 d
C26 C 0.84014(4) 0.98804(12) -0.03527(4) 0.01498(19) Uani 1 1 d
C27 C 0.83944(4) 1.12309(12) -0.00361(4) 0.01556(19) Uani 1 1 d
H27 H 0.8574(5) 1.1305(16) 0.0298(6) 0.021(3) Uiso 1 1 d
C28 C 0.81234(4) 1.25055(12) -0.02332(4) 0.01568(19) Uani 1 1 d
N28 N 0.81272(4) 1.39488(11) 0.00957(4) 0.01982(19) Uani 1 1 d
O28 O 0.84241(4) 1.40279(12) 0.04871(4) 0.0423(3) Uani 1 1 d
C29 C 0.78571(4) 1.25137(12) -0.07301(4) 0.01586(19) Uani 1 1 d
H29 H 0.7693(5) 1.3400(17) -0.0856(6) 0.023(3) Uiso 1 1 d
O29 O 0.78330(3) 1.49788(9) -0.00382(3) 0.02544(18) Uani 1 1 d
C30 C 0.78703(4) 1.11433(12) -0.10290(4) 0.01540(19) Uani 1 1 d
N30 N 0.76112(3) 1.10971(11) -0.15728(4) 0.01801(18) Uani 1 1 d
O30 O 0.74294(4) 1.23102(10) -0.17519(4) 0.0346(2) Uani 1 1 d
C31 C 0.81349(4) 0.98382(12) -0.08547(4) 0.01535(19) Uani 1 1 d
H31 H 0.8140(5) 0.8957(17) -0.1065(6) 0.023(3) Uiso 1 1 d
O31 O 0.75995(3) 0.98561(9) -0.18194(3) 0.02186(17) Uani 1 1 d

loop_
_atom_site_aniso_label
_atom_site_aniso_U_11
_atom_site_aniso_U_22
_atom_site_aniso_U_33
_atom_site_aniso_U_23
_atom_site_aniso_U_13
_atom_site_aniso_U_12
C1 0.0125(4) 0.0140(4) 0.0139(4) 0.0001(3) 0.0016(3) 0.0025(3)
C2 0.0121(4) 0.0143(4) 0.0127(4) 0.0009(3) 0.0007(3) 0.0030(3)
O2 0.0273(4) 0.0323(5) 0.0151(4) -0.0039(3) -0.0012(3) 0.0150(3)
C3 0.0127(4) 0.0174(5) 0.0126(4) 0.0020(4) 0.0016(3) 0.0042(4)
C4 0.0118(4) 0.0219(5) 0.0135(4) 0.0023(4) 0.0010(3) 0.0048(4)
S4 0.01376(13) 0.03022(15) 0.01683(13) 0.00397(10) 0.00084(9) 0.00710(10)
C5 0.0136(4) 0.0231(5) 0.0146(5) -0.0014(4) -0.0004(4) 0.0018(4)
C6 0.0144(5) 0.0193(5) 0.0144(4) -0.0019(4) 0.0011(4) 0.0027(4)
C7 0.0168(5) 0.0162(5) 0.0188(5) 0.0030(4) 0.0021(4) 0.0013(4)
C8 0.0189(5) 0.0182(5) 0.0181(5) 0.0005(4) 0.0012(4) 0.0065(4)
C9 0.0152(5) 0.0246(5) 0.0142(5) 0.0028(4) 0.0034(4) 0.0026(4)
C10 0.0166(5) 0.0180(5) 0.0170(5) -0.0005(4) -0.0009(4) 0.0065(4)
C11 0.0228(5) 0.0186(5) 0.0242(5) 0.0007(4) -0.0070(4) 0.0014(4)
C12 0.0249(6) 0.0190(5) 0.0298(6) 0.0052(4) -0.0025(5) 0.0004(4)
C13 0.0253(6) 0.0253(6) 0.0199(5) 0.0039(4) -0.0007(4) 0.0078(4)
C14 0.0196(5) 0.0274(6) 0.0172(5) -0.0042(4) -0.0023(4) 0.0054(4)
C15 0.0163(5) 0.0211(5) 0.0195(5) -0.0028(4) 0.0003(4) 0.0024(4)
C16 0.0134(4) 0.0121(4) 0.0152(4) 0.0020(3) 0.0017(4) 0.0026(3)
C17 0.0156(5) 0.0126(4) 0.0141(4) 0.0013(3) 0.0021(4) 0.0039(3)
N17 0.0128(4) 0.0177(4) 0.0139(4) -0.0004(3) -0.0001(3) 0.0052(3)
C18 0.0157(5) 0.0205(5) 0.0162(5) -0.0029(4) -0.0016(4) 0.0084(4)
C19 0.0161(5) 0.0132(4) 0.0155(5) 0.0004(4) 0.0015(4) 0.0021(4)
O19 0.0161(3) 0.0234(4) 0.0167(3) -0.0067(3) 0.0035(3) 0.0017(3)
C20 0.0160(5) 0.0149(5) 0.0179(5) 0.0011(4) 0.0049(4) 0.0036(4)
C21 0.0129(4) 0.0135(4) 0.0208(5) 0.0035(4) 0.0021(4) 0.0024(4)
O21 0.0123(3) 0.0223(4) 0.0231(4) 0.0009(3) 0.0035(3) 0.0011(3)
C22 0.0152(5) 0.0151(5) 0.0172(5) 0.0014(4) -0.0004(4) 0.0023(4)
C23 0.0210(5) 0.0298(6) 0.0181(5) -0.0076(4) 0.0053(4) 0.0034(5)
C24 0.0156(5) 0.0210(5) 0.0280(6) -0.0001(4) 0.0080(4) 0.0012(4)
C25 0.0157(5) 0.0178(5) 0.0158(5) -0.0010(4) -0.0010(4) 0.0040(4)
C26 0.0131(4) 0.0167(5) 0.0152(4) 0.0012(4) 0.0014(4) 0.0020(4)
C27 0.0138(4) 0.0185(5) 0.0144(4) 0.0001(4) 0.0000(4) 0.0009(4)
C28 0.0153(4) 0.0154(5) 0.0164(5) -0.0021(4) 0.0015(4) -0.0002(4)
N28 0.0235(5) 0.0171(4) 0.0186(4) -0.0020(3) -0.0020(3) 0.0017(3)
O28 0.0565(6) 0.0305(5) 0.0377(5) -0.0152(4) -0.0297(5) 0.0138(5)
C29 0.0147(4) 0.0155(5) 0.0173(5) 0.0019(4) 0.0008(4) 0.0016(4)
O29 0.0316(4) 0.0181(4) 0.0262(4) -0.0029(3) -0.0041(3) 0.0081(3)
C30 0.0136(4) 0.0188(5) 0.0138(4) 0.0007(4) -0.0006(3) 0.0000(4)
N30 0.0175(4) 0.0192(4) 0.0171(4) 0.0004(3) -0.0025(3) 0.0018(3)
O30 0.0505(6) 0.0214(4) 0.0303(5) 0.0003(4) -0.0208(4) 0.0099(4)
C31 0.0142(4) 0.0162(5) 0.0157(5) -0.0011(4) 0.0008(4) 0.0009(4)
O31 0.0237(4) 0.0226(4) 0.0189(4) -0.0056(3) -0.0036(3) 0.0044(3)

loop_
_atom_type_symbol
_atom_type_description
_atom_type_scat_dispersion_real
_atom_type_scat_dispersion_imag
_atom_type_scat_source
C C 0.0033 0.0016 'International Tables Vol C Tables 4.2.6.8 and 6.1.1.4'
H H 0.0000 0.0000 'International Tables Vol C Tables 4.2.6.8 and 6.1.1.4'
N N 0.0061 0.0033 'International Tables Vol C Tables 4.2.6.8 and 6.1.1.4'
O O 0.0106 0.0060 'International Tables Vol C Tables 4.2.6.8 and 6.1.1.4'
S S 0.1246 0.1234 'International Tables Vol C Tables 4.2.6.8 and 6.1.1.4'

loop_
_geom_angle_atom_site_label_1
_geom_angle_atom_site_label_2
_geom_angle_atom_site_label_3
_geom_angle
C6 C1 C16 112.97(8)
C6 C1 C7 109.06(8)
C16 C1 C7 109.02(8)
C6 C1 C2 107.47(8)
C16 C1 C2 103.70(8)
C7 C1 C2 114.65(8)
C18 C2 C1 111.67(8)
C18 C2 C3 110.14(8)
C1 C2 C3 118.91(8)
C18 C2 H2 107.9(7)
C1 C2 H2 102.9(7)
C3 C2 H2 104.3(7)
C9 C3 C8 108.32(8)
C9 C3 C4 109.95(8)
C8 C3 C4 108.88(8)
C9 C3 C2 114.92(8)
C8 C3 C2 107.68(8)
C4 C3 C2 106.94(8)
C5 C4 C3 112.79(8)
C5 C4 S4 110.14(7)
C3 C4 S4 112.18(7)
C5 C4 H4 108.8(8)
C3 C4 H4 107.3(8)
S4 C4 H4 105.2(8)
C10 S4 C4 100.21(5)
C4 C5 C6 109.79(9)
C4 C5 H5A 110.9(8)
C6 C5 H5A 112.2(8)
C4 C5 H5B 110.4(9)
C6 C5 H5B 109.2(8)
H5A C5 H5B 104.2(11)
C5 C6 C1 112.89(8)
C5 C6 H6A 108.8(8)
C1 C6 H6A 111.1(8)
C5 C6 H6B 108.6(8)
C1 C6 H6B 108.0(8)
H6A C6 H6B 107.1(11)
C1 C7 H7A 109.0(9)
C1 C7 H7B 113.1(8)
H7A C7 H7B 106.8(12)
C1 C7 H7C 111.2(9)
H7A C7 H7C 108.2(12)
H7B C7 H7C 108.4(12)
C3 C8 H8A 112.6(8)
C3 C8 H8B 110.3(9)
H8A C8 H8B 107.9(12)
C3 C8 H8C 110.9(9)
H8A C8 H8C 107.7(12)
H8B C8 H8C 107.2(12)
C3 C9 H9A 109.3(9)
C3 C9 H9B 112.5(8)
H9A C9 H9B 108.5(13)
C3 C9 H9C 111.8(8)
H9A C9 H9C 105.2(12)
H9B C9 H9C 109.3(12)
C15 C10 C11 119.37(10)
C15 C10 S4 119.57(9)
C11 C10 S4 121.02(8)
C12 C11 C10 120.09(10)
C12 C11 H11 119.6(9)
C10 C11 H11 120.3(9)
C13 C12 C11 120.31(11)
C13 C12 H12 119.8(10)
C11 C12 H12 119.8(10)
C14 C13 C12 119.87(11)
C14 C13 H13 120.5(10)
C12 C13 H13 119.6(10)
C13 C14 C15 120.24(10)
C13 C14 H14 121.1(9)
C15 C14 H14 118.6(9)
C14 C15 C10 120.11(10)
C14 C15 H15 120.0(8)
C10 C15 H15 119.9(8)
C17 C16 C19 115.30(9)
C17 C16 C1 116.91(8)
C19 C16 C1 127.74(9)
C22 C17 C16 124.23(9)
C22 C17 N17 118.92(9)
C16 C17 N17 116.83(9)
C25 N17 C17 125.57(8)
C25 N17 C18 116.57(8)
C17 N17 C18 117.82(8)
N17 C18 C2 111.77(8)
N17 C18 H18A 106.1(8)
C2 C18 H18A 112.1(8)
N17 C18 H18B 108.9(8)
C2 C18 H18B 111.2(8)
H18A C18 H18B 106.4(12)
O19 C19 C20 120.75(9)
O19 C19 C16 117.60(9)
C20 C19 C16 121.65(9)
C19 O19 C23 118.29(8)
C21 C20 C19 120.17(9)
C21 C20 H20 120.3(8)
C19 C20 H20 119.6(8)
O21 C21 C20 123.64(9)
O21 C21 C22 115.98(9)
C20 C21 C22 120.38(9)
C21 O21 C24 117.38(9)
C21 C22 C17 118.13(9)
C21 C22 H22 121.9(8)
C17 C22 H22 120.0(8)
O19 C23 H23A 110.8(9)
O19 C23 H23B 104.8(8)
H23A C23 H23B 110.6(12)
O19 C23 H23C 109.9(9)
H23A C23 H23C 110.2(12)
H23B C23 H23C 110.4(12)
O21 C24 H24A 110.6(8)
O21 C24 H24B 103.8(9)
H24A C24 H24B 111.8(12)
O21 C24 H24C 110.9(8)
H24A C24 H24C 110.8(12)
H24B C24 H24C 108.7(12)
O2 C25 N17 121.93(9)
O2 C25 C26 117.55(9)
N17 C25 C26 120.17(9)
C27 C26 C31 119.50(9)
C27 C26 C25 123.50(9)
C31 C26 C25 116.08(9)
C28 C27 C26 118.68(9)
C28 C27 H27 119.6(9)
C26 C27 H27 121.7(9)
C29 C28 C27 123.58(10)
C29 C28 N28 117.78(9)
C27 C28 N28 118.62(9)
O29 N28 O28 124.28(10)
O29 N28 C28 118.07(9)
O28 N28 C28 117.65(9)
C28 C29 C30 115.82(9)
C28 C29 H29 121.2(9)
C30 C29 H29 123.0(9)
C31 C30 C29 123.20(9)
C31 C30 N30 118.23(9)
C29 C30 N30 118.49(9)
O30 N30 O31 124.22(9)
O30 N30 C30 117.79(9)
O31 N30 C30 117.98(9)
C30 C31 C26 119.21(9)
C30 C31 H31 120.9(9)
C26 C31 H31 119.9(9)

loop_
_geom_bond_atom_site_label_1
_geom_bond_atom_site_label_2
_geom_bond_distance
C1 C6 1.5430(14)
C1 C16 1.5464(13)
C1 C7 1.5465(14)
C1 C2 1.5726(13)
C2 C18 1.5382(14)
C2 C3 1.5741(13)
C2 H2 0.996(13)
O2 C25 1.2283(13)
C3 C9 1.5382(14)
C3 C8 1.5414(15)
C3 C4 1.5481(14)
C4 C5 1.5199(15)
C4 S4 1.8461(10)
C4 H4 0.988(14)
S4 C10 1.7780(11)
C5 C6 1.5292(14)
C5 H5A 0.991(14)
C5 H5B 0.967(14)
C6 H6A 0.972(14)
C6 H6B 0.985(14)
C7 H7A 1.006(16)
C7 H7B 0.967(14)
C7 H7C 0.964(15)
C8 H8A 0.995(14)
C8 H8B 0.987(15)
C8 H8C 0.975(15)
C9 H9A 0.965(16)
C9 H9B 0.988(15)
C9 H9C 0.972(14)
C10 C15 1.3962(15)
C10 C11 1.3974(16)
C11 C12 1.3920(16)
C11 H11 0.980(15)
C12 C13 1.3886(17)
C12 H12 0.958(17)
C13 C14 1.3858(17)
C13 H13 0.958(16)
C14 C15 1.3954(16)
C14 H14 0.963(14)
C15 H15 0.985(15)
C16 C17 1.4070(14)
C16 C19 1.4126(13)
C17 C22 1.3937(14)
C17 N17 1.4263(12)
N17 C25 1.3598(13)
N17 C18 1.4749(12)
C18 H18A 0.970(14)
C18 H18B 0.977(15)
C19 O19 1.3656(12)
C19 C20 1.4043(14)
O19 C23 1.4307(12)
C20 C21 1.3886(15)
C20 H20 0.954(14)
C21 O21 1.3712(12)
C21 C22 1.3932(14)
O21 C24 1.4350(13)
C22 H22 0.967(14)
C23 H23A 0.967(15)
C23 H23B 0.995(15)
C23 H23C 0.978(16)
C24 H24A 0.993(15)
C24 H24B 0.948(15)
C24 H24C 0.965(15)
C25 C26 1.5160(14)
C26 C27 1.3957(14)
C26 C31 1.3979(14)
C27 C28 1.3903(14)
C27 H27 0.936(14)
C28 C29 1.3863(14)
C28 N28 1.4783(13)
N28 O29 1.2215(12)
N28 O28 1.2235(13)
C29 C30 1.3874(15)
C29 H29 0.926(15)
C30 C31 1.3853(14)
C30 N30 1.4782(13)
N30 O30 1.2246(13)
N30 O31 1.2251(12)
C31 H31 0.916(15)

loop_
_geom_torsion_atom_site_label_1
_geom_torsion_atom_site_label_2
_geom_torsion_atom_site_label_3
_geom_torsion_atom_site_label_4
_geom_torsion
C6 C1 C2 C18 -177.84(8)
C16 C1 C2 C18 62.31(10)
C7 C1 C2 C18 -56.44(11)
C6 C1 C2 C3 -47.85(11)
C16 C1 C2 C3 -167.70(8)
C7 C1 C2 C3 73.55(11)
C18 C2 C3 C9 56.60(11)
C1 C2 C3 C9 -74.07(11)
C18 C2 C3 C8 -64.18(10)
C1 C2 C3 C8 165.14(8)
C18 C2 C3 C4 178.93(8)
C1 C2 C3 C4 48.26(11)
C9 C3 C4 C5 71.86(10)
C8 C3 C4 C5 -169.62(8)
C2 C3 C4 C5 -53.53(10)
C9 C3 C4 S4 -53.21(10)
C8 C3 C4 S4 65.31(9)
C2 C3 C4 S4 -178.61(7)
C5 C4 S4 C10 94.47(8)
C3 C4 S4 C10 -139.01(8)
C3 C4 C5 C6 62.48(11)
S4 C4 C5 C6 -171.35(7)
C4 C5 C6 C1 -61.76(11)
C16 C1 C6 C5 166.03(8)
C7 C1 C6 C5 -72.57(11)
C2 C1 C6 C5 52.27(11)
C4 S4 C10 C15 -126.79(9)
C4 S4 C10 C11 55.61(10)
C15 C10 C11 C12 1.18(16)
S4 C10 C11 C12 178.78(9)
C10 C11 C12 C13 -1.74(18)
C11 C12 C13 C14 1.28(18)
C12 C13 C14 C15 -0.26(17)
C13 C14 C15 C10 -0.30(16)
C11 C10 C15 C14 -0.16(16)
S4 C10 C15 C14 -177.80(8)
C6 C1 C16 C17 -161.89(9)
C7 C1 C16 C17 76.69(11)
C2 C1 C16 C17 -45.86(11)
C6 C1 C16 C19 15.42(14)
C7 C1 C16 C19 -106.00(11)
C2 C1 C16 C19 131.45(10)
C19 C16 C17 C22 -4.68(14)
C1 C16 C17 C22 172.97(9)
C19 C16 C17 N17 176.86(8)
C1 C16 C17 N17 -5.50(13)
C22 C17 N17 C25 45.72(14)
C16 C17 N17 C25 -135.73(10)
C22 C17 N17 C18 -131.94(10)
C16 C17 N17 C18 46.61(13)
C25 N17 C18 C2 155.17(9)
C17 N17 C18 C2 -26.96(13)
C1 C2 C18 N17 -28.28(12)
C3 C2 C18 N17 -162.69(8)
C17 C16 C19 O19 -176.14(9)
C1 C16 C19 O19 6.51(15)
C17 C16 C19 C20 3.38(14)
C1 C16 C19 C20 -173.97(9)
C20 C19 O19 C23 -0.73(14)
C16 C19 O19 C23 178.80(9)
O19 C19 C20 C21 179.04(9)
C16 C19 C20 C21 -0.46(15)
C19 C20 C21 O21 178.82(9)
C19 C20 C21 C22 -1.54(15)
C20 C21 O21 C24 -7.78(14)
C22 C21 O21 C24 172.56(9)
O21 C21 C22 C17 -179.93(9)
C20 C21 C22 C17 0.40(15)
C16 C17 C22 C21 2.89(15)
N17 C17 C22 C21 -178.68(9)
C17 N17 C25 O2 -166.70(10)
C18 N17 C25 O2 10.99(15)
C17 N17 C25 C26 20.32(15)
C18 N17 C25 C26 -161.99(9)
O2 C25 C26 C27 -138.68(11)
N17 C25 C26 C27 34.59(15)
O2 C25 C26 C31 30.28(14)
N17 C25 C26 C31 -156.44(10)
C31 C26 C27 C28 -0.43(15)
C25 C26 C27 C28 168.17(10)
C26 C27 C28 C29 0.02(16)
C26 C27 C28 N28 -178.41(9)
C29 C28 N28 O29 11.97(14)
C27 C28 N28 O29 -169.50(10)
C29 C28 N28 O28 -168.45(11)
C27 C28 N28 O28 10.08(15)
C27 C28 C29 C30 0.56(15)
N28 C28 C29 C30 179.00(9)
C28 C29 C30 C31 -0.77(15)
C28 C29 C30 N30 -177.51(9)
C31 C30 N30 O30 -171.38(10)
C29 C30 N30 O30 5.53(14)
C31 C30 N30 O31 7.37(14)
C29 C30 N30 O31 -175.72(9)
C29 C30 C31 C26 0.39(15)
N30 C30 C31 C26 177.15(9)
C27 C26 C31 C30 0.23(15)
C25 C26 C31 C30 -169.20(9)
